data_4133606
loop_
_publ_author_name
'Wang, Yuwen'
'Karni, Miriam'
'Yao, Shenglai'
'Apeloig, Yitzhak'
'Driess, Matthias'

_publ_section_title
;
 An Isolable Bis(silylene)-Stabilized Germylone and Its Reactivity.
;
_journal_issue 4
_journal_name_full 'Journal of the American Chemical Society'
_journal_page_first 1655
_journal_page_last 1664
_journal_paper_doi 10.1021/jacs.8b11605
_journal_volume 141
_journal_year 2019
_chemical_formula_sum 'C53 H73 B Ge N4 O Si2'
_chemical_formula_weight 921.73
_space_group_crystal_system monoclinic
_space_group_IT_number 15
_space_group_name_Hall '-C 2yc'
_space_group_name_H-M_alt 'C 1 2/c 1'
_atom_sites_solution_hydrogens geom
_audit_creation_method 'CrysAlisPro 1.171.38.46 (Rigaku OD, 2015)'
_cell_angle_alpha 90
_cell_angle_beta 107.426(3)
_cell_angle_gamma 90
_cell_formula_units_Z 8
_cell_length_a 27.1176(6)
_cell_length_b 10.0166(2)
_cell_length_c 39.9984(11)
_cell_measurement_reflns_used 11618
_cell_measurement_temperature 150(2)
_cell_measurement_theta_max 73.1880
_cell_measurement_theta_min 3.3940
_cell_volume 10366.0(5)
_computing_cell_refinement 'CrysAlisPro 1.171.38.46 (Rigaku OD, 2015)'
_computing_data_collection 'CrysAlisPro 1.171.38.46 (Rigaku OD, 2015)'
_computing_data_reduction 'CrysAlisPro 1.171.38.46 (Rigaku OD, 2015)'
_computing_structure_refinement 'SHELXL-2018/3 (Sheldrick, 2018)'
_diffrn_ambient_temperature 150(2)
_diffrn_measured_fraction_theta_full 1.000
_diffrn_measured_fraction_theta_max 1.000
_diffrn_measurement_device 'four-circle diffractometer'
_diffrn_measurement_device_type 'SuperNova, Single source at offset, Atlas'
_diffrn_radiation_monochromator mirror
_diffrn_radiation_type CuK\a
_diffrn_radiation_wavelength 1.54184
_diffrn_reflns_av_R_equivalents 0.0354
_diffrn_reflns_av_unetI/netI 0.0308
_diffrn_reflns_Laue_measured_fraction_full 1.000
_diffrn_reflns_Laue_measured_fraction_max 1.000
_diffrn_reflns_limit_h_max 32
_diffrn_reflns_limit_h_min -32
_diffrn_reflns_limit_k_max 12
_diffrn_reflns_limit_k_min -11
_diffrn_reflns_limit_l_max 38
_diffrn_reflns_limit_l_min -47
_diffrn_reflns_number 33202
_diffrn_reflns_point_group_measured_fraction_full 1.000
_diffrn_reflns_point_group_measured_fraction_max 1.000
_diffrn_reflns_theta_full 67.500
_diffrn_reflns_theta_max 67.500
_diffrn_reflns_theta_min 2.315
_exptl_absorpt_coefficient_mu 1.542
_exptl_absorpt_correction_T_max 1.00000
_exptl_absorpt_correction_T_min 0.27181
_exptl_absorpt_correction_type multi-scan
_exptl_absorpt_process_details
;
CrysAlisPro 1.171.38.46 (Rigaku Oxford Diffraction, 2015)
Empirical absorption correction using spherical harmonics,
 implemented in SCALE3 ABSPACK scaling algorithm.
;
_exptl_crystal_colour red
_exptl_crystal_density_diffrn 1.181
_exptl_crystal_description hexagonale
_exptl_crystal_F_000 3936
_exptl_crystal_size_max 0.186
_exptl_crystal_size_mid 0.124
_exptl_crystal_size_min 0.024
_refine_diff_density_max 0.767
_refine_diff_density_min -0.529
_refine_diff_density_rms 0.050
_refine_ls_extinction_method none
_refine_ls_goodness_of_fit_ref 1.022
_refine_ls_hydrogen_treatment constr
_refine_ls_matrix_type full
_refine_ls_number_parameters 573
_refine_ls_number_reflns 9333
_refine_ls_number_restraints 0
_refine_ls_restrained_S_all 1.022
_refine_ls_R_factor_all 0.0450
_refine_ls_R_factor_gt 0.0361
_refine_ls_shift/su_max 0.001
_refine_ls_shift/su_mean 0.000
_refine_ls_structure_factor_coef Fsqd
_refine_ls_weighting_details 'w=1/[\s^2^(Fo^2^)+(0.0391P)^2^+14.7006P] where P=(Fo^2^+2Fc^2^)/3'
_refine_ls_weighting_scheme calc
_refine_ls_wR_factor_gt 0.0859
_refine_ls_wR_factor_ref 0.0925
_reflns_Friedel_coverage 0.000
_reflns_number_gt 7949
_reflns_number_total 9333
_reflns_threshold_expression 'I > 2\s(I)'
_cod_data_source_file ja8b11605_si_002.cif
_cod_data_source_block Compound-6
_cod_original_sg_symbol_H-M 'C 2/c'
_cod_database_code 4133606
_shelx_shelxl_version_number 2018/3
_shelx_space_group_comment
;
The symmetry employed for this shelxl refinement is uniquely defined
by the following loop, which should always be used as a source of
symmetry information in preference to the above space-group names.
They are only intended as comments.
;
_shelx_estimated_absorpt_t_min 0.762
_shelx_estimated_absorpt_t_max 0.964

loop_
_space_group_symop_operation_xyz
'x, y, z'
'-x, y, -z+1/2'
'x+1/2, y+1/2, z'
'-x+1/2, y+1/2, -z+1/2'
'-x, -y, -z'
'x, -y, z-1/2'
'-x+1/2, -y+1/2, -z'
'x+1/2, -y+1/2, z-1/2'

loop_
_atom_site_label
_atom_site_type_symbol
_atom_site_fract_x
_atom_site_fract_y
_atom_site_fract_z
_atom_site_U_iso_or_equiv
_atom_site_adp_type
_atom_site_occupancy
_atom_site_site_symmetry_order
_atom_site_calc_flag
_atom_site_refinement_flags_posn
_atom_site_refinement_flags_adp
Ge1 Ge 0.12591(2) 0.40777(3) 0.11801(2) 0.03145(8) Uani 1 1 d . .
Si2 Si 0.20856(2) 0.47736(5) 0.11800(2) 0.01661(11) Uani 1 1 d . .
Si1 Si 0.08160(2) 0.48695(5) 0.15430(2) 0.02082(12) Uani 1 1 d . .
O1 O 0.17689(5) 0.65428(13) 0.17096(3) 0.0215(3) Uani 1 1 d . .
N3 N 0.24285(6) 0.36110(15) 0.10184(4) 0.0190(3) Uani 1 1 d . .
C12 C 0.24954(7) 0.55511(18) 0.16034(5) 0.0193(4) Uani 1 1 d . .
N1 N 0.03773(6) 0.36978(16) 0.16701(4) 0.0195(3) Uani 1 1 d . .
C1 C 0.11022(8) 0.5930(2) 0.19440(5) 0.0264(4) Uani 1 1 d . .
N4 N 0.21751(6) 0.56030(16) 0.08185(4) 0.0204(3) Uani 1 1 d . .
C11 C 0.23028(7) 0.63884(19) 0.18106(5) 0.0197(4) Uani 1 1 d . .
N2 N 0.01480(6) 0.55079(17) 0.13820(5) 0.0256(4) Uani 1 1 d . .
B1 B 0.07945(8) 0.3084(2) 0.07849(6) 0.0221(4) Uani 1 1 d . .
C2 C 0.08761(9) 0.6068(2) 0.22151(6) 0.0363(5) Uani 1 1 d . .
H2 H 0.055445 0.564653 0.219448 0.044 Uiso 1 1 calc R U
C18 C 0.29030(8) 0.4069(2) 0.02807(5) 0.0279(4) Uani 1 1 d . .
H18 H 0.261388 0.363129 0.012490 0.033 Uiso 1 1 calc R U
C14 C 0.33417(8) 0.5925(2) 0.20243(5) 0.0265(4) Uani 1 1 d . .
H14 H 0.370164 0.573873 0.210207 0.032 Uiso 1 1 calc R U
C15 C 0.31273(8) 0.6783(2) 0.22176(5) 0.0264(4) Uani 1 1 d . .
H15 H 0.334350 0.718936 0.242428 0.032 Uiso 1 1 calc R U
C19 C 0.33584(9) 0.4195(3) 0.01908(6) 0.0363(5) Uani 1 1 d . .
H19 H 0.338085 0.383359 -0.002372 0.044 Uiso 1 1 calc R U
C31 C -0.00318(7) 0.44777(19) 0.15225(5) 0.0205(4) Uani 1 1 d . .
C17 C 0.28668(7) 0.45727(19) 0.05950(5) 0.0204(4) Uani 1 1 d . .
C9 C 0.22048(9) 0.9314(2) 0.20718(6) 0.0333(5) Uani 1 1 d . .
H9A H 0.198932 0.910138 0.183373 0.050 Uiso 1 1 calc R U
H9B H 0.252784 0.972713 0.206215 0.050 Uiso 1 1 calc R U
H9C H 0.201926 0.993508 0.218056 0.050 Uiso 1 1 calc R U
C32 C -0.05770(7) 0.42252(19) 0.15108(5) 0.0237(4) Uani 1 1 d . .
C16 C 0.23713(7) 0.43860(18) 0.06930(5) 0.0189(4) Uani 1 1 d . .
H16 H 0.209677 0.398284 0.049316 0.023 Uiso 1 1 calc R U
C42 C 0.04116(8) 0.2389(2) 0.18514(5) 0.0245(4) Uani 1 1 d . .
C23 C 0.18874(8) 0.6654(2) 0.05852(6) 0.0278(4) Uani 1 1 d . .
C13 C 0.30324(7) 0.5342(2) 0.17192(5) 0.0227(4) Uani 1 1 d . .
H13 H 0.318670 0.478825 0.158546 0.027 Uiso 1 1 calc R U
C6 C 0.15621(8) 0.66151(19) 0.19871(5) 0.0232(4) Uani 1 1 d . .
C7 C 0.23276(8) 0.8020(2) 0.22907(5) 0.0255(4) Uani 1 1 d . .
C27 C 0.26234(7) 0.22386(19) 0.10825(5) 0.0231(4) Uani 1 1 d . .
C20 C 0.37772(8) 0.4848(2) 0.04135(6) 0.0346(5) Uani 1 1 d . .
H20 H 0.408862 0.493695 0.035290 0.042 Uiso 1 1 calc R U
C30 C 0.32162(8) 0.2197(2) 0.11842(7) 0.0368(5) Uani 1 1 d . .
H30A H 0.333005 0.254483 0.099054 0.055 Uiso 1 1 calc R U
H30B H 0.333477 0.127283 0.123358 0.055 Uiso 1 1 calc R U
H30C H 0.336203 0.274520 0.139344 0.055 Uiso 1 1 calc R U
C10 C 0.26011(8) 0.70491(19) 0.21108(5) 0.0222(4) Uani 1 1 d . .
C50 C 0.09457(7) 0.2476(2) 0.04624(5) 0.0235(4) Uani 1 1 d . .
H50 H 0.130498 0.275941 0.047644 0.028 Uiso 1 1 calc R U
C28 C 0.24089(9) 0.1363(2) 0.07600(6) 0.0358(5) Uani 1 1 d . .
H28A H 0.203045 0.136411 0.069308 0.054 Uiso 1 1 calc R U
H28B H 0.253647 0.044802 0.081342 0.054 Uiso 1 1 calc R U
H28C H 0.252191 0.171269 0.056615 0.054 Uiso 1 1 calc R U
C44 C -0.00421(8) 0.1467(2) 0.16791(6) 0.0347(5) Uani 1 1 d . .
H44A H -0.035707 0.181838 0.171905 0.052 Uiso 1 1 calc R U
H44B H 0.002913 0.057215 0.178097 0.052 Uiso 1 1 calc R U
H44C H -0.008953 0.142060 0.142666 0.052 Uiso 1 1 calc R U
C46 C 0.02187(7) 0.2654(2) 0.07583(5) 0.0282(4) Uani 1 1 d . .
H46 H 0.012348 0.304550 0.096060 0.034 Uiso 1 1 calc R U
C22 C 0.32888(7) 0.5232(2) 0.08158(5) 0.0244(4) Uani 1 1 d . .
H22 H 0.326742 0.559167 0.103077 0.029 Uiso 1 1 calc R U
C43 C 0.09132(8) 0.1723(2) 0.18361(6) 0.0315(5) Uani 1 1 d . .
H43A H 0.089025 0.153117 0.159165 0.047 Uiso 1 1 calc R U
H43B H 0.096513 0.088839 0.196993 0.047 Uiso 1 1 calc R U
H43C H 0.120506 0.232435 0.193692 0.047 Uiso 1 1 calc R U
C33 C -0.09215(8) 0.3710(2) 0.12090(6) 0.0327(5) Uani 1 1 d . .
H33 H -0.081621 0.356932 0.100563 0.039 Uiso 1 1 calc R U
C51 C 0.05663(9) 0.2999(2) 0.01168(6) 0.0346(5) Uani 1 1 d . .
H51A H 0.065525 0.394023 0.008624 0.041 Uiso 1 1 calc R U
H51B H 0.062378 0.248271 -0.007936 0.041 Uiso 1 1 calc R U
C21 C 0.37411(8) 0.5372(2) 0.07263(6) 0.0301(5) Uani 1 1 d . .
H21 H 0.402755 0.582888 0.087942 0.036 Uiso 1 1 calc R U
C47 C 0.02122(9) 0.1118(2) 0.07842(6) 0.0359(5) Uani 1 1 d . .
H47A H 0.040968 0.085656 0.102599 0.043 Uiso 1 1 calc R U
H47B H -0.014962 0.082482 0.074421 0.043 Uiso 1 1 calc R U
C3 C 0.11135(10) 0.6807(3) 0.25121(6) 0.0404(6) Uani 1 1 d . .
H3 H 0.095231 0.689155 0.269172 0.048 Uiso 1 1 calc R U
C37 C -0.07381(8) 0.4453(2) 0.18051(6) 0.0278(4) Uani 1 1 d . .
H37 H -0.050506 0.482207 0.201093 0.033 Uiso 1 1 calc R U
C53 C -0.01469(9) 0.3216(3) 0.04146(6) 0.0432(6) Uani 1 1 d . .
H53A H -0.049704 0.285237 0.038440 0.052 Uiso 1 1 calc R U
H53B H -0.016693 0.419645 0.043983 0.052 Uiso 1 1 calc R U
C45 C 0.04443(10) 0.2631(3) 0.22351(6) 0.0383(5) Uani 1 1 d . .
H45A H 0.074044 0.320876 0.234409 0.058 Uiso 1 1 calc R U
H45B H 0.048731 0.177568 0.235959 0.058 Uiso 1 1 calc R U
H45C H 0.012602 0.306320 0.224746 0.058 Uiso 1 1 calc R U
C49 C 0.09310(9) 0.0944(2) 0.05005(6) 0.0333(5) Uani 1 1 d . .
H49A H 0.099967 0.053224 0.029387 0.040 Uiso 1 1 calc R U
H49B H 0.121514 0.067726 0.070981 0.040 Uiso 1 1 calc R U
C38 C -0.01010(9) 0.6776(2) 0.12265(7) 0.0365(5) Uani 1 1 d . .
C5 C 0.18199(8) 0.73492(19) 0.22847(5) 0.0249(4) Uani 1 1 d . .
C34 C -0.14227(9) 0.3401(2) 0.12065(7) 0.0415(6) Uani 1 1 d . .
H34 H -0.166023 0.304858 0.100011 0.050 Uiso 1 1 calc R U
C36 C -0.12414(8) 0.4138(2) 0.17973(7) 0.0360(5) Uani 1 1 d . .
H36 H -0.135206 0.429489 0.199783 0.043 Uiso 1 1 calc R U
C4 C 0.15855(9) 0.7427(2) 0.25498(6) 0.0347(5) Uani 1 1 d . .
H4 H 0.174970 0.790727 0.275823 0.042 Uiso 1 1 calc R U
C8 C 0.26559(9) 0.8366(2) 0.26632(6) 0.0341(5) Uani 1 1 d . .
H8A H 0.246317 0.897576 0.276951 0.051 Uiso 1 1 calc R U
H8B H 0.297707 0.879557 0.265580 0.051 Uiso 1 1 calc R U
H8C H 0.273783 0.754697 0.280310 0.051 Uiso 1 1 calc R U
C35 C -0.15773(8) 0.3602(2) 0.15008(7) 0.0406(6) Uani 1 1 d . .
H35 H -0.191800 0.336845 0.149818 0.049 Uiso 1 1 calc R U
C25 C 0.22240(9) 0.7336(3) 0.03918(7) 0.0420(6) Uani 1 1 d . .
H25A H 0.254218 0.765977 0.056165 0.063 Uiso 1 1 calc R U
H25B H 0.203534 0.809005 0.025630 0.063 Uiso 1 1 calc R U
H25C H 0.231100 0.669533 0.023295 0.063 Uiso 1 1 calc R U
C29 C 0.24530(10) 0.1686(2) 0.13846(7) 0.0410(6) Uani 1 1 d . .
H29A H 0.259299 0.224599 0.159245 0.061 Uiso 1 1 calc R U
H29B H 0.258161 0.077177 0.143609 0.061 Uiso 1 1 calc R U
H29C H 0.207472 0.168579 0.131986 0.061 Uiso 1 1 calc R U
C26 C 0.13984(10) 0.6130(3) 0.03241(7) 0.0521(7) Uani 1 1 d . .
H26A H 0.148889 0.548171 0.016859 0.078 Uiso 1 1 calc R U
H26B H 0.120708 0.687327 0.018493 0.078 Uiso 1 1 calc R U
H26C H 0.118281 0.569578 0.044997 0.078 Uiso 1 1 calc R U
C48 C 0.04302(10) 0.0378(3) 0.05339(7) 0.0435(6) Uani 1 1 d . .
H48A H 0.017012 0.038061 0.029958 0.052 Uiso 1 1 calc R U
H48B H 0.048932 -0.056224 0.061161 0.052 Uiso 1 1 calc R U
C24 C 0.17441(12) 0.7684(3) 0.08248(8) 0.0504(7) Uani 1 1 d . .
H24A H 0.152409 0.726118 0.094919 0.076 Uiso 1 1 calc R U
H24B H 0.155716 0.842701 0.068317 0.076 Uiso 1 1 calc R U
H24C H 0.205964 0.802010 0.099508 0.076 Uiso 1 1 calc R U
C40 C -0.03362(11) 0.7492(2) 0.14758(7) 0.0463(6) Uani 1 1 d . .
H40A H -0.061787 0.695186 0.151109 0.069 Uiso 1 1 calc R U
H40B H -0.047204 0.835894 0.137632 0.069 Uiso 1 1 calc R U
H40C H -0.007091 0.762791 0.170116 0.069 Uiso 1 1 calc R U
C52 C -0.00044(10) 0.2934(4) 0.00855(7) 0.0568(8) Uani 1 1 d . .
H52A H -0.018939 0.357927 -0.009620 0.068 Uiso 1 1 calc R U
H52B H -0.013231 0.203124 0.000160 0.068 Uiso 1 1 calc R U
C39 C -0.05279(15) 0.6517(3) 0.08827(8) 0.0715(10) Uani 1 1 d . .
H39A H -0.038768 0.599171 0.072538 0.107 Uiso 1 1 calc R U
H39B H -0.065834 0.737068 0.077130 0.107 Uiso 1 1 calc R U
H39C H -0.081071 0.602292 0.093128 0.107 Uiso 1 1 calc R U
C41 C 0.03307(14) 0.7624(3) 0.11700(14) 0.1049(18) Uani 1 1 d . .
H41A H 0.059926 0.775436 0.139423 0.157 Uiso 1 1 calc R U
H41B H 0.019211 0.849317 0.107389 0.157 Uiso 1 1 calc R U
H41C H 0.047971 0.717248 0.100545 0.157 Uiso 1 1 calc R U

loop_
_atom_site_aniso_label
_atom_site_aniso_U_11
_atom_site_aniso_U_22
_atom_site_aniso_U_33
_atom_site_aniso_U_23
_atom_site_aniso_U_13
_atom_site_aniso_U_12
Ge1 0.01939(12) 0.04935(17) 0.03053(14) -0.01980(11) 0.01498(10) -0.01288(10)
Si2 0.0146(2) 0.0192(2) 0.0176(2) -0.00087(18) 0.00721(18) -0.00030(18)
Si1 0.0186(2) 0.0236(3) 0.0240(3) -0.0027(2) 0.0121(2) -0.0020(2)
O1 0.0197(6) 0.0260(7) 0.0212(7) -0.0039(5) 0.0099(5) -0.0012(5)
N3 0.0207(8) 0.0186(8) 0.0206(8) 0.0024(6) 0.0107(6) 0.0021(6)
C12 0.0195(9) 0.0190(9) 0.0204(9) 0.0016(7) 0.0077(7) -0.0022(7)
N1 0.0172(7) 0.0224(8) 0.0205(8) -0.0004(6) 0.0079(6) 0.0006(6)
C1 0.0273(10) 0.0271(10) 0.0295(11) -0.0065(8) 0.0159(9) -0.0046(8)
N4 0.0215(8) 0.0212(8) 0.0211(8) 0.0026(6) 0.0105(6) 0.0040(6)
C11 0.0188(9) 0.0202(9) 0.0210(9) 0.0024(7) 0.0072(7) -0.0028(7)
N2 0.0243(8) 0.0243(9) 0.0339(9) 0.0066(7) 0.0172(7) 0.0037(7)
B1 0.0211(10) 0.0235(11) 0.0218(11) -0.0012(9) 0.0065(9) -0.0012(8)
C2 0.0379(12) 0.0406(13) 0.0398(13) -0.0125(10) 0.0259(11) -0.0131(10)
C18 0.0248(10) 0.0369(12) 0.0248(10) -0.0073(9) 0.0115(8) -0.0083(9)
C14 0.0191(9) 0.0329(11) 0.0261(10) -0.0005(8) 0.0046(8) -0.0025(8)
C15 0.0258(10) 0.0309(11) 0.0209(10) -0.0028(8) 0.0045(8) -0.0077(8)
C19 0.0334(11) 0.0524(14) 0.0300(11) -0.0121(10) 0.0198(10) -0.0085(10)
C31 0.0199(9) 0.0240(10) 0.0200(9) -0.0037(7) 0.0097(7) -0.0001(7)
C17 0.0211(9) 0.0208(9) 0.0229(9) 0.0016(7) 0.0117(8) 0.0006(7)
C9 0.0418(12) 0.0219(10) 0.0394(12) -0.0027(9) 0.0169(10) -0.0032(9)
C32 0.0188(9) 0.0215(10) 0.0325(11) 0.0014(8) 0.0103(8) 0.0011(7)
C16 0.0170(8) 0.0212(9) 0.0204(9) -0.0001(7) 0.0082(7) -0.0005(7)
C42 0.0245(10) 0.0251(10) 0.0264(10) 0.0052(8) 0.0115(8) 0.0026(8)
C23 0.0216(9) 0.0284(11) 0.0334(11) 0.0105(9) 0.0082(9) 0.0053(8)
C13 0.0200(9) 0.0256(10) 0.0238(10) 0.0006(8) 0.0087(8) -0.0004(8)
C6 0.0269(10) 0.0225(10) 0.0252(10) -0.0025(8) 0.0153(8) 0.0004(8)
C7 0.0317(11) 0.0225(10) 0.0248(10) -0.0054(8) 0.0121(9) -0.0054(8)
C27 0.0224(9) 0.0187(9) 0.0301(10) 0.0013(8) 0.0107(8) 0.0028(7)
C20 0.0257(10) 0.0465(14) 0.0390(12) -0.0065(10) 0.0209(10) -0.0067(10)
C30 0.0238(10) 0.0259(11) 0.0570(15) 0.0023(10) 0.0066(10) 0.0069(9)
C10 0.0277(10) 0.0190(9) 0.0216(9) -0.0015(7) 0.0100(8) -0.0058(8)
C50 0.0206(9) 0.0274(10) 0.0243(10) -0.0043(8) 0.0095(8) -0.0045(8)
C28 0.0377(12) 0.0247(11) 0.0438(13) -0.0061(10) 0.0103(10) 0.0012(9)
C44 0.0312(11) 0.0252(11) 0.0482(14) 0.0077(10) 0.0128(10) -0.0024(9)
C46 0.0193(9) 0.0414(12) 0.0258(10) -0.0104(9) 0.0095(8) -0.0052(8)
C22 0.0226(9) 0.0291(10) 0.0242(10) -0.0037(8) 0.0111(8) -0.0018(8)
C43 0.0281(11) 0.0327(12) 0.0353(12) 0.0057(9) 0.0118(9) 0.0096(9)
C33 0.0252(10) 0.0314(11) 0.0392(12) -0.0063(9) 0.0062(9) 0.0059(9)
C51 0.0343(12) 0.0445(13) 0.0248(11) 0.0000(9) 0.0087(9) -0.0011(10)
C21 0.0225(10) 0.0364(12) 0.0336(11) -0.0067(9) 0.0119(9) -0.0080(9)
C47 0.0303(11) 0.0429(13) 0.0386(12) -0.0083(10) 0.0166(10) -0.0154(10)
C3 0.0498(14) 0.0452(14) 0.0378(13) -0.0147(11) 0.0308(12) -0.0122(11)
C37 0.0229(10) 0.0293(11) 0.0339(11) 0.0029(9) 0.0128(9) 0.0006(8)
C53 0.0224(11) 0.0650(17) 0.0387(13) -0.0060(12) 0.0038(10) 0.0066(11)
C45 0.0456(13) 0.0449(14) 0.0291(12) 0.0102(10) 0.0181(10) 0.0115(11)
C49 0.0365(12) 0.0286(11) 0.0418(13) -0.0052(9) 0.0224(10) -0.0011(9)
C38 0.0384(12) 0.0286(12) 0.0496(14) 0.0148(10) 0.0239(11) 0.0116(10)
C5 0.0304(10) 0.0207(10) 0.0265(10) -0.0043(8) 0.0129(8) -0.0035(8)
C34 0.0231(11) 0.0291(12) 0.0621(16) -0.0076(11) -0.0027(11) 0.0017(9)
C36 0.0269(11) 0.0370(12) 0.0512(14) 0.0114(11) 0.0224(10) 0.0040(9)
C4 0.0461(13) 0.0333(12) 0.0303(11) -0.0131(9) 0.0198(10) -0.0095(10)
C8 0.0393(12) 0.0340(12) 0.0307(11) -0.0134(9) 0.0132(10) -0.0093(10)
C35 0.0203(10) 0.0281(12) 0.0742(18) 0.0088(11) 0.0152(11) 0.0009(9)
C25 0.0376(12) 0.0408(14) 0.0493(15) 0.0246(11) 0.0156(11) 0.0047(10)
C29 0.0545(15) 0.0312(12) 0.0457(14) 0.0159(10) 0.0279(12) 0.0132(11)
C26 0.0329(13) 0.0584(17) 0.0520(16) 0.0230(13) -0.0069(12) -0.0008(12)
C48 0.0558(15) 0.0330(13) 0.0514(15) -0.0087(11) 0.0306(13) -0.0123(11)
C24 0.0644(18) 0.0343(14) 0.0602(17) 0.0146(12) 0.0301(15) 0.0253(12)
C40 0.0516(15) 0.0276(12) 0.0631(17) 0.0007(11) 0.0221(13) 0.0108(11)
C52 0.0397(14) 0.091(2) 0.0350(14) 0.0040(14) 0.0041(11) 0.0177(15)
C39 0.109(3) 0.0558(19) 0.0412(16) 0.0154(14) 0.0104(17) 0.0427(19)
C41 0.078(2) 0.053(2) 0.219(5) 0.082(3) 0.098(3) 0.0315(18)

loop_
_atom_type_symbol
_atom_type_description
_atom_type_scat_dispersion_real
_atom_type_scat_dispersion_imag
_atom_type_scat_source
C C 0.0181 0.0091 'International Tables Vol C Tables 4.2.6.8 and 6.1.1.4'
H H 0.0000 0.0000 'International Tables Vol C Tables 4.2.6.8 and 6.1.1.4'
O O 0.0492 0.0322 'International Tables Vol C Tables 4.2.6.8 and 6.1.1.4'
Si Si 0.2541 0.3302 'International Tables Vol C Tables 4.2.6.8 and 6.1.1.4'
B B 0.0090 0.0039 'International Tables Vol C Tables 4.2.6.8 and 6.1.1.4'
N N 0.0311 0.0180 'International Tables Vol C Tables 4.2.6.8 and 6.1.1.4'
Ge Ge -1.0885 0.8855 'International Tables Vol C Tables 4.2.6.8 and 6.1.1.4'

loop_
_geom_angle_atom_site_label_1
_geom_angle_atom_site_label_2
_geom_angle_atom_site_label_3
_geom_angle
B1 Ge1 Si1 110.68(6)
B1 Ge1 Si2 122.06(6)
Si1 Ge1 Si2 125.50(2)
N3 Si2 N4 77.74(7)
N3 Si2 C12 111.95(8)
N4 Si2 C12 110.80(8)
N3 Si2 C16 39.39(7)
N4 Si2 C16 39.21(7)
C12 Si2 C16 124.23(7)
N3 Si2 Ge1 114.83(6)
N4 Si2 Ge1 120.73(6)
C12 Si2 Ge1 115.26(6)
C16 Si2 Ge1 120.42(5)
N2 Si1 N1 70.77(7)
N2 Si1 C1 102.27(9)
N1 Si1 C1 105.00(8)
N2 Si1 Ge1 123.12(6)
N1 Si1 Ge1 117.30(5)
C1 Si1 Ge1 125.08(6)
N2 Si1 C31 35.30(7)
N1 Si1 C31 35.47(7)
C1 Si1 C31 106.12(8)
Ge1 Si1 C31 128.72(5)
C6 O1 C11 114.12(15)
C27 N3 C16 125.54(15)
C27 N3 Si2 140.37(13)
C16 N3 Si2 92.79(11)
C11 C12 C13 115.59(17)
C11 C12 Si2 123.95(14)
C13 C12 Si2 120.41(14)
C31 N1 C42 130.62(16)
C31 N1 Si1 91.42(12)
C42 N1 Si1 137.94(12)
C6 C1 C2 116.07(19)
C6 C1 Si1 120.64(14)
C2 C1 Si1 123.28(16)
C23 N4 C16 123.60(16)
C23 N4 Si2 133.53(13)
C16 N4 Si2 92.42(11)
C12 C11 O1 116.07(16)
C12 C11 C10 125.13(17)
O1 C11 C10 118.79(16)
C31 N2 C38 131.29(16)
C31 N2 Si1 91.68(12)
C38 N2 Si1 135.92(14)
C50 B1 C46 109.20(16)
C50 B1 Ge1 125.93(14)
C46 B1 Ge1 124.66(14)
C3 C2 C1 121.1(2)
C17 C18 C19 120.73(19)
C13 C14 C15 120.35(18)
C10 C15 C14 120.59(18)
C20 C19 C18 119.9(2)
N2 C31 N1 106.10(16)
N2 C31 C32 127.10(18)
N1 C31 C32 126.78(17)
N2 C31 Si1 53.02(9)
N1 C31 Si1 53.11(9)
C32 C31 Si1 179.78(15)
C18 C17 C22 118.85(17)
C18 C17 C16 119.86(17)
C22 C17 C16 121.29(17)
C33 C32 C37 119.81(19)
C33 C32 C31 119.71(18)
C37 C32 C31 120.43(18)
N4 C16 N3 95.02(13)
N4 C16 C17 114.99(15)
N3 C16 C17 115.00(15)
N4 C16 Si2 48.37(8)
N3 C16 Si2 47.81(8)
C17 C16 Si2 137.30(13)
N1 C42 C44 112.84(17)
N1 C42 C45 109.00(17)
C44 C42 C45 110.20(18)
N1 C42 C43 106.90(15)
C44 C42 C43 108.90(18)
C45 C42 C43 108.89(17)
N4 C23 C26 112.25(18)
N4 C23 C25 111.05(16)
C26 C23 C25 109.8(2)
N4 C23 C24 105.72(17)
C26 C23 C24 109.3(2)
C25 C23 C24 108.6(2)
C14 C13 C12 121.42(18)
O1 C6 C1 115.99(17)
O1 C6 C5 119.38(17)
C1 C6 C5 124.63(18)
C5 C7 C10 105.97(15)
C5 C7 C8 111.99(16)
C10 C7 C8 112.33(17)
C5 C7 C9 108.70(17)
C10 C7 C9 108.67(16)
C8 C7 C9 109.06(18)
N3 C27 C29 107.48(16)
N3 C27 C28 111.42(17)
C29 C27 C28 109.47(18)
N3 C27 C30 111.43(16)
C29 C27 C30 108.81(19)
C28 C27 C30 108.19(17)
C19 C20 C21 119.66(19)
C15 C10 C11 116.81(18)
C15 C10 C7 125.23(18)
C11 C10 C7 117.94(17)
C49 C50 C51 113.24(18)
C49 C50 B1 106.32(16)
C51 C50 B1 109.38(17)
C53 C46 C47 114.03(19)
C53 C46 B1 108.47(18)
C47 C46 B1 107.22(17)
C21 C22 C17 120.68(18)
C32 C33 C34 119.5(2)
C52 C51 C50 116.64(19)
C22 C21 C20 120.14(19)
C48 C47 C46 115.62(19)
C2 C3 C4 120.6(2)
C32 C37 C36 119.9(2)
C52 C53 C46 116.5(2)
C48 C49 C50 115.55(19)
N2 C38 C40 110.94(19)
N2 C38 C41 105.48(19)
C40 C38 C41 109.2(3)
N2 C38 C39 111.0(2)
C40 C38 C39 108.5(2)
C41 C38 C39 111.7(3)
C4 C5 C6 116.92(19)
C4 C5 C7 125.38(18)
C6 C5 C7 117.69(17)
C35 C34 C33 120.5(2)
C35 C36 C37 120.1(2)
C3 C4 C5 120.5(2)
C36 C35 C34 120.2(2)
C47 C48 C49 114.6(2)
C53 C52 C51 116.3(2)

loop_
_geom_bond_atom_site_label_1
_geom_bond_atom_site_label_2
_geom_bond_distance
Ge1 B1 1.971(2)
Ge1 Si1 2.2858(5)
Ge1 Si2 2.3474(5)
Si2 N3 1.7316(15)
Si2 N4 1.7463(16)
Si2 C12 1.8927(19)
Si2 C16 2.3342(18)
Si1 N2 1.8455(17)
Si1 N1 1.8474(16)
Si1 C1 1.886(2)
Si1 C31 2.3093(18)
O1 C6 1.387(2)
O1 C11 1.390(2)
N3 C27 1.468(2)
N3 C16 1.483(2)
C12 C11 1.386(3)
C12 C13 1.405(3)
N1 C31 1.341(2)
N1 C42 1.488(2)
C1 C6 1.388(3)
C1 C2 1.403(3)
N4 C23 1.467(2)
N4 C16 1.477(2)
C11 C10 1.397(3)
N2 C31 1.335(2)
N2 C38 1.485(3)
B1 C50 1.587(3)
B1 C46 1.592(3)
C2 C3 1.384(3)
C18 C17 1.385(3)
C18 C19 1.391(3)
C14 C13 1.386(3)
C14 C15 1.394(3)
C15 C10 1.387(3)
C19 C20 1.380(3)
C31 C32 1.487(3)
C17 C22 1.386(3)
C17 C16 1.520(2)
C9 C7 1.543(3)
C32 C33 1.386(3)
C32 C37 1.392(3)
C42 C44 1.527(3)
C42 C45 1.530(3)
C42 C43 1.532(3)
C23 C26 1.515(3)
C23 C25 1.523(3)
C23 C24 1.535(3)
C6 C5 1.396(3)
C7 C5 1.526(3)
C7 C10 1.528(3)
C7 C8 1.529(3)
C27 C29 1.521(3)
C27 C28 1.524(3)
C27 C30 1.536(3)
C20 C21 1.387(3)
C50 C49 1.543(3)
C50 C51 1.547(3)
C46 C53 1.541(3)
C46 C47 1.543(3)
C22 C21 1.384(3)
C33 C34 1.391(3)
C51 C52 1.516(3)
C47 C48 1.502(3)
C3 C4 1.390(3)
C37 C36 1.392(3)
C53 C52 1.506(3)
C49 C48 1.514(3)
C38 C40 1.515(3)
C38 C41 1.517(4)
C38 C39 1.531(4)
C5 C4 1.392(3)
C34 C35 1.378(4)
C36 C35 1.370(4)
